data_1553891
loop_
_publ_author_name
'Wang, Huanan'
'Li, Shuaiqi'
'Wang, Baiquan'
'Li, Bin'

_publ_section_title
;
 The regioselective synthesis of 2-phosphinoylindoles via
 Rh(iii)-catalyzed C--H activation
;
_journal_issue 1
_journal_name_full 'Organic Chemistry Frontiers'
_journal_page_first 88
_journal_paper_doi 10.1039/C7QO00746A
_journal_volume 5
_journal_year 2018
_chemical_formula_sum 'C27 H35 N O1.5 P'
_chemical_formula_weight 428.53
_space_group_IT_number 15
_space_group_name_Hall '-C 2yc'
_space_group_name_H-M_alt 'C 1 2/c 1'
_symmetry_cell_setting monoclinic
_symmetry_space_group_name_H-M 'C 1 2/c 1'
_atom_sites_solution_hydrogens geom
_atom_sites_solution_primary direct
_atom_sites_solution_secondary difmap
_audit_creation_method SHELXL-97
_audit_update_record
;
2017-07-20 deposited with the CCDC.
2017-09-22 downloaded from the CCDC.
;
_cell_angle_alpha 90.00
_cell_angle_beta 94.420(3)
_cell_angle_gamma 90.00
_cell_formula_units_Z 8
_cell_length_a 10.5217(13)
_cell_length_b 14.8118(18)
_cell_length_c 29.451(3)
_cell_measurement_reflns_used 5926
_cell_measurement_temperature 128(2)
_cell_measurement_theta_max 27.5
_cell_measurement_theta_min 3.1
_cell_volume 4576.1(9)
_computing_cell_refinement 'CrystalClear-SM Expert 2.1 b42'
_computing_data_collection 'CrystalClear-SM Expert 2.1 b42 (Rigaku, 2015)'
_computing_data_reduction 'CrystalClear-SM Expert 2.1 b42'
_computing_molecular_graphics 'CrystalStructure 4.1'
_computing_publication_material 'CrystalStructure 4.1 (Rigaku, 2014)'
_computing_structure_refinement 'SHELXL-97 (Sheldrick, 1997)'
_computing_structure_solution 'SHELXS-97 (Sheldrick, 1990)'
_diffrn_ambient_temperature 128(2)
_diffrn_detector_area_resol_mean 5.814
_diffrn_measured_fraction_theta_full 0.987
_diffrn_measured_fraction_theta_max 0.987
_diffrn_measurement_device_type 'Rigaku XtaLAB P200'
_diffrn_measurement_method '\w and \f scans'
_diffrn_radiation_monochromator multilayer
_diffrn_radiation_source 'rotating anode'
_diffrn_radiation_type MoK\a
_diffrn_radiation_wavelength 0.71073
_diffrn_reflns_av_R_equivalents 0.0331
_diffrn_reflns_av_sigmaI/netI 0.0241
_diffrn_reflns_limit_h_max 13
_diffrn_reflns_limit_h_min -12
_diffrn_reflns_limit_k_max 19
_diffrn_reflns_limit_k_min -19
_diffrn_reflns_limit_l_max 33
_diffrn_reflns_limit_l_min -38
_diffrn_reflns_number 22998
_diffrn_reflns_theta_full 27.49
_diffrn_reflns_theta_max 27.49
_diffrn_reflns_theta_min 3.06
_diffrn_standards_decay_% 0
_diffrn_standards_interval_count 0
_diffrn_standards_interval_time 0
_diffrn_standards_number 0
_exptl_absorpt_coefficient_mu 0.142
_exptl_absorpt_correction_T_max 0.9832
_exptl_absorpt_correction_T_min 0.9722
_exptl_absorpt_correction_type multi-scan
_exptl_absorpt_process_details 'REQAB (Rigaku, 1998)'
_exptl_crystal_colour Colorless
_exptl_crystal_density_diffrn 1.244
_exptl_crystal_density_method 'not measured'
_exptl_crystal_description Prism
_exptl_crystal_F_000 1848
_exptl_crystal_size_max 0.20
_exptl_crystal_size_mid 0.18
_exptl_crystal_size_min 0.12
_refine_diff_density_max 0.449
_refine_diff_density_min -0.614
_refine_diff_density_rms 0.044
_refine_ls_extinction_method none
_refine_ls_goodness_of_fit_ref 1.057
_refine_ls_hydrogen_treatment mixed
_refine_ls_matrix_type full
_refine_ls_number_parameters 277
_refine_ls_number_reflns 5190
_refine_ls_number_restraints 3
_refine_ls_restrained_S_all 1.066
_refine_ls_R_factor_all 0.0427
_refine_ls_R_factor_gt 0.0357
_refine_ls_shift/su_max 0.002
_refine_ls_shift/su_mean 0.000
_refine_ls_structure_factor_coef Fsqd
_refine_ls_weighting_details 'calc w=1/[\s^2^(Fo^2^)+(0.0486P)^2^+3.2389P] where P=(Fo^2^+2Fc^2^)/3'
_refine_ls_weighting_scheme calc
_refine_ls_wR_factor_gt 0.0934
_refine_ls_wR_factor_ref 0.0968
_reflns_number_gt 4430
_reflns_number_total 5190
_reflns_threshold_expression >2sigma(I)
_cod_data_source_file c7qo00746a2.cif
_cod_data_source_block shelx
_cod_depositor_comments
;
The following automatic conversions were performed:

data item '_exptl_absorpt_correction_type' value 'MULTI-SCAN' was
changed to 'multi-scan' in accordance with the
/home/saulius/struct/COD-crude-data/automatic-downloads/DataCite-retrospective/RSC/depositions/lib/dictionaries/cif_core.dic
dictionary named 'cif_core.dic' version 2.4.2 last updated on
2011-04-26.

data item '_symmetry_cell_setting' value 'Monoclinic' was changed to
'monoclinic' in accordance with the
/home/saulius/struct/COD-crude-data/automatic-downloads/DataCite-retrospective/RSC/depositions/lib/dictionaries/cif_core.dic
dictionary named 'cif_core.dic' version 2.4.2 last updated on
2011-04-26.

Automatic conversion script
Id: cif_fix_values 6909 2019-04-08 15:41:33Z antanas 
;
_cod_original_cell_volume 4576.2(9)
_cod_original_sg_symbol_H-M C2/c
_cod_original_formula_sum 'C27 H35 N O1.50 P'
_cod_database_code 1553891

loop_
_symmetry_equiv_pos_as_xyz
'x, y, z'
'-x, y, -z+1/2'
'x+1/2, y+1/2, z'
'-x+1/2, y+1/2, -z+1/2'
'-x, -y, -z'
'x, -y, z-1/2'
'-x+1/2, -y+1/2, -z'
'x+1/2, -y+1/2, z-1/2'

loop_
_atom_site_label
_atom_site_type_symbol
_atom_site_fract_x
_atom_site_fract_y
_atom_site_fract_z
_atom_site_U_iso_or_equiv
_atom_site_adp_type
_atom_site_occupancy
_atom_site_symmetry_multiplicity
_atom_site_calc_flag
_atom_site_refinement_flags
P1 P 0.75737(3) 1.03167(2) 0.664974(10) 0.01619(9) Uani 1 1 d .
O1 O 0.84185(10) 1.10679(7) 0.68326(3) 0.0278(2) Uani 1 1 d .
N1 N 0.94697(10) 0.98265(7) 0.60645(4) 0.0174(2) Uani 1 1 d .
C1 C 0.96132(11) 0.93847(8) 0.56611(4) 0.0166(2) Uani 1 1 d .
C2 C 1.07012(12) 0.92801(9) 0.54200(4) 0.0206(3) Uani 1 1 d .
H2 H 1.1499 0.9530 0.5528 0.025 Uiso 1 1 calc R
C3 C 1.05641(13) 0.87987(9) 0.50193(5) 0.0229(3) Uani 1 1 d .
H3 H 1.1286 0.8713 0.4849 0.028 Uiso 1 1 calc R
C4 C 0.93855(13) 0.84307(9) 0.48546(4) 0.0213(3) Uani 1 1 d .
H4 H 0.9324 0.8108 0.4575 0.026 Uiso 1 1 calc R
C5 C 0.83164(12) 0.85328(8) 0.50939(4) 0.0182(2) Uani 1 1 d .
H5 H 0.7520 0.8287 0.4981 0.022 Uiso 1 1 calc R
C6 C 0.84335(11) 0.90066(8) 0.55068(4) 0.0154(2) Uani 1 1 d .
C7 C 0.75595(11) 0.92052(8) 0.58425(4) 0.0152(2) Uani 1 1 d .
C8 C 0.62357(11) 0.88595(8) 0.58175(4) 0.0154(2) Uani 1 1 d .
C9 C 0.58066(12) 0.82783(8) 0.61473(4) 0.0183(2) Uani 1 1 d .
H9 H 0.6376 0.8095 0.6396 0.022 Uiso 1 1 calc R
C10 C 0.45554(13) 0.79644(9) 0.61159(5) 0.0221(3) Uani 1 1 d .
H10 H 0.4272 0.7578 0.6345 0.027 Uiso 1 1 calc R
C11 C 0.37245(12) 0.82160(9) 0.57503(5) 0.0250(3) Uani 1 1 d .
H11 H 0.2868 0.8008 0.5730 0.030 Uiso 1 1 calc R
C12 C 0.41460(12) 0.87715(9) 0.54142(5) 0.0238(3) Uani 1 1 d .
H12 H 0.3580 0.8937 0.5161 0.029 Uiso 1 1 calc R
C13 C 0.53918(12) 0.90872(8) 0.54464(4) 0.0187(3) Uani 1 1 d .
H13 H 0.5673 0.9463 0.5213 0.022 Uiso 1 1 calc R
C14 C 1.05047(13) 1.03236(10) 0.63092(5) 0.0246(3) Uani 1 1 d .
H14A H 1.1260 0.9936 0.6351 0.037 Uiso 1 1 calc R
H14B H 1.0243 1.0508 0.6608 0.037 Uiso 1 1 calc R
H14C H 1.0707 1.0860 0.6134 0.037 Uiso 1 1 calc R
C15 C 0.82111(11) 0.97252(8) 0.61761(4) 0.0159(2) Uani 1 1 d .
C16 C 0.72913(12) 0.94594(8) 0.70759(4) 0.0177(2) Uani 1 1 d .
H16 H 0.6462 0.9157 0.6983 0.021 Uiso 1 1 calc R
C17 C 0.71885(13) 0.98730(9) 0.75511(4) 0.0217(3) Uani 1 1 d .
H17A H 0.8010 1.0157 0.7658 0.026 Uiso 1 1 calc R
H17B H 0.6523 1.0347 0.7535 0.026 Uiso 1 1 calc R
C18 C 0.68513(13) 0.91395(10) 0.78868(4) 0.0242(3) Uani 1 1 d .
H18A H 0.6793 0.9412 0.8192 0.029 Uiso 1 1 calc R
H18B H 0.6007 0.8882 0.7788 0.029 Uiso 1 1 calc R
C19 C 0.78433(15) 0.83855(10) 0.79195(5) 0.0290(3) Uani 1 1 d .
H19A H 0.7560 0.7899 0.8119 0.035 Uiso 1 1 calc R
H19B H 0.8663 0.8625 0.8057 0.035 Uiso 1 1 calc R
C20 C 0.80361(16) 0.79988(10) 0.74486(5) 0.0321(3) Uani 1 1 d .
H20A H 0.8745 0.7558 0.7475 0.039 Uiso 1 1 calc R
H20B H 0.7254 0.7674 0.7333 0.039 Uiso 1 1 calc R
C21 C 0.83350(14) 0.87325(10) 0.71083(4) 0.0247(3) Uani 1 1 d .
H21A H 0.8403 0.8458 0.6805 0.030 Uiso 1 1 calc R
H21B H 0.9165 0.9014 0.7205 0.030 Uiso 1 1 calc R
C22 C 0.60340(12) 1.07024(8) 0.64000(4) 0.0167(2) Uani 1 1 d .
H22 H 0.5588 1.0167 0.6255 0.020 Uiso 1 1 calc R
C23 C 0.62169(13) 1.13921(9) 0.60198(4) 0.0242(3) Uani 1 1 d .
H23A H 0.6656 1.1934 0.6151 0.029 Uiso 1 1 calc R
H23B H 0.6759 1.1125 0.5795 0.029 Uiso 1 1 calc R
C24 C 0.49344(14) 1.16664(10) 0.57821(5) 0.0289(3) Uani 1 1 d .
H24A H 0.5071 1.2131 0.5549 0.035 Uiso 1 1 calc R
H24B H 0.4534 1.1135 0.5625 0.035 Uiso 1 1 calc R
C25 C 0.40456(14) 1.20383(10) 0.61205(5) 0.0284(3) Uani 1 1 d .
H25A H 0.4397 1.2611 0.6250 0.034 Uiso 1 1 calc R
H25B H 0.3203 1.2169 0.5961 0.034 Uiso 1 1 calc R
C26 C 0.38828(13) 1.13695(9) 0.65038(5) 0.0243(3) Uani 1 1 d .
H26A H 0.3439 1.0825 0.6378 0.029 Uiso 1 1 calc R
H26B H 0.3345 1.1645 0.6728 0.029 Uiso 1 1 calc R
C27 C 0.51632(12) 1.10952(9) 0.67440(4) 0.0196(3) Uani 1 1 d .
H27A H 0.5025 1.0640 0.6981 0.023 Uiso 1 1 calc R
H27B H 0.5576 1.1629 0.6895 0.023 Uiso 1 1 calc R
O2 O 0.5000 0.70016(16) 0.7500 0.1147(13) Uani 1 2 d SD
H2A H 0.4832 0.6613 0.7267 0.138 Uiso 0.50 1 d PRD
H2A' H 0.5547 0.6766 0.7722 0.138 Uiso 0.50 1 d PRD

loop_
_atom_site_aniso_label
_atom_site_aniso_U_11
_atom_site_aniso_U_22
_atom_site_aniso_U_33
_atom_site_aniso_U_23
_atom_site_aniso_U_13
_atom_site_aniso_U_12
P1 0.01640(16) 0.01911(16) 0.01309(15) -0.00050(11) 0.00126(11) 0.00086(12)
O1 0.0289(5) 0.0286(5) 0.0260(5) -0.0032(4) 0.0027(4) -0.0015(4)
N1 0.0126(5) 0.0223(5) 0.0171(5) -0.0004(4) 0.0010(4) -0.0004(4)
C1 0.0157(6) 0.0173(5) 0.0169(6) 0.0028(5) 0.0017(5) 0.0016(4)
C2 0.0140(6) 0.0232(6) 0.0248(6) 0.0040(5) 0.0035(5) 0.0015(5)
C3 0.0212(6) 0.0242(6) 0.0247(6) 0.0027(5) 0.0099(5) 0.0050(5)
C4 0.0265(7) 0.0194(6) 0.0186(6) -0.0004(5) 0.0057(5) 0.0040(5)
C5 0.0200(6) 0.0159(5) 0.0186(6) 0.0005(5) 0.0015(5) 0.0010(5)
C6 0.0150(6) 0.0145(5) 0.0168(6) 0.0033(4) 0.0023(4) 0.0023(4)
C7 0.0147(6) 0.0159(5) 0.0150(5) 0.0019(4) 0.0016(4) 0.0013(4)
C8 0.0147(6) 0.0150(5) 0.0166(5) -0.0024(4) 0.0028(5) 0.0013(4)
C9 0.0202(6) 0.0181(6) 0.0169(6) -0.0016(5) 0.0034(5) 0.0019(5)
C10 0.0228(7) 0.0197(6) 0.0252(7) -0.0004(5) 0.0104(5) -0.0015(5)
C11 0.0148(6) 0.0253(6) 0.0353(7) -0.0020(6) 0.0054(5) -0.0023(5)
C12 0.0170(6) 0.0276(7) 0.0263(7) 0.0001(5) -0.0014(5) 0.0010(5)
C13 0.0174(6) 0.0197(6) 0.0192(6) 0.0012(5) 0.0023(5) 0.0001(5)
C14 0.0165(6) 0.0335(7) 0.0234(7) -0.0029(6) -0.0014(5) -0.0048(5)
C15 0.0135(6) 0.0197(6) 0.0145(5) 0.0021(4) 0.0010(4) 0.0009(4)
C16 0.0185(6) 0.0218(6) 0.0127(5) 0.0004(5) 0.0002(5) 0.0031(5)
C17 0.0257(7) 0.0255(6) 0.0140(6) -0.0010(5) 0.0024(5) 0.0049(5)
C18 0.0260(7) 0.0315(7) 0.0156(6) 0.0027(5) 0.0042(5) 0.0047(6)
C19 0.0353(8) 0.0338(7) 0.0184(6) 0.0075(6) 0.0052(6) 0.0099(6)
C20 0.0464(9) 0.0287(7) 0.0219(7) 0.0067(6) 0.0073(6) 0.0162(7)
C21 0.0279(7) 0.0306(7) 0.0159(6) 0.0031(5) 0.0039(5) 0.0122(6)
C22 0.0181(6) 0.0174(5) 0.0146(5) 0.0004(4) 0.0020(5) 0.0021(5)
C23 0.0272(7) 0.0268(7) 0.0196(6) 0.0076(5) 0.0081(5) 0.0078(5)
C24 0.0362(8) 0.0310(7) 0.0198(6) 0.0067(5) 0.0041(6) 0.0149(6)
C25 0.0314(8) 0.0269(7) 0.0274(7) 0.0051(6) 0.0051(6) 0.0132(6)
C26 0.0207(6) 0.0263(7) 0.0265(7) 0.0034(5) 0.0055(5) 0.0063(5)
C27 0.0201(6) 0.0221(6) 0.0170(6) 0.0004(5) 0.0050(5) 0.0018(5)
O2 0.120(2) 0.0459(13) 0.160(3) 0.000 -0.109(2) 0.000

loop_
_atom_type_symbol
_atom_type_description
_atom_type_scat_dispersion_real
_atom_type_scat_dispersion_imag
_atom_type_scat_source
C C 0.0033 0.0016 'International Tables Vol C Tables 4.2.6.8 and 6.1.1.4'
H H 0.0000 0.0000 'International Tables Vol C Tables 4.2.6.8 and 6.1.1.4'
N N 0.0061 0.0033 'International Tables Vol C Tables 4.2.6.8 and 6.1.1.4'
O O 0.0106 0.0060 'International Tables Vol C Tables 4.2.6.8 and 6.1.1.4'
P P 0.1023 0.0942 'International Tables Vol C Tables 4.2.6.8 and 6.1.1.4'

loop_
_geom_angle_atom_site_label_1
_geom_angle_atom_site_label_2
_geom_angle_atom_site_label_3
_geom_angle
O1 P1 C15 112.95(6)
O1 P1 C22 113.42(6)
C15 P1 C22 102.16(6)
O1 P1 C16 113.13(6)
C15 P1 C16 106.34(6)
C22 P1 C16 108.02(6)
C1 N1 C15 108.76(10)
C1 N1 C14 122.67(10)
C15 N1 C14 128.55(11)
N1 C1 C2 129.71(12)
N1 C1 C6 108.42(10)
C2 C1 C6 121.87(12)
C3 C2 C1 117.11(12)
C3 C2 H2 121.4
C1 C2 H2 121.4
C2 C3 C4 121.86(12)
C2 C3 H3 119.1
C4 C3 H3 119.1
C5 C4 C3 120.85(12)
C5 C4 H4 119.6
C3 C4 H4 119.6
C4 C5 C6 118.50(12)
C4 C5 H5 120.7
C6 C5 H5 120.7
C5 C6 C1 119.78(11)
C5 C6 C7 133.16(12)
C1 C6 C7 107.06(11)
C15 C7 C6 107.13(10)
C15 C7 C8 129.70(11)
C6 C7 C8 123.13(11)
C13 C8 C9 118.21(11)
C13 C8 C7 119.66(11)
C9 C8 C7 122.09(11)
C10 C9 C8 120.90(12)
C10 C9 H9 119.5
C8 C9 H9 119.5
C11 C10 C9 119.92(12)
C11 C10 H10 120.0
C9 C10 H10 120.0
C10 C11 C12 119.84(12)
C10 C11 H11 120.1
C12 C11 H11 120.1
C11 C12 C13 120.24(13)
C11 C12 H12 119.9
C13 C12 H12 119.9
C12 C13 C8 120.84(12)
C12 C13 H13 119.6
C8 C13 H13 119.6
N1 C14 H14A 109.5
N1 C14 H14B 109.5
H14A C14 H14B 109.5
N1 C14 H14C 109.5
H14A C14 H14C 109.5
H14B C14 H14C 109.5
C7 C15 N1 108.57(10)
C7 C15 P1 128.27(9)
N1 C15 P1 122.76(9)
C21 C16 C17 108.82(10)
C21 C16 P1 112.15(9)
C17 C16 P1 112.01(9)
C21 C16 H16 107.9
C17 C16 H16 107.9
P1 C16 H16 107.9
C18 C17 C16 109.95(11)
C18 C17 H17A 109.7
C16 C17 H17A 109.7
C18 C17 H17B 109.7
C16 C17 H17B 109.7
H17A C17 H17B 108.2
C19 C18 C17 111.66(11)
C19 C18 H18A 109.3
C17 C18 H18A 109.3
C19 C18 H18B 109.3
C17 C18 H18B 109.3
H18A C18 H18B 107.9
C18 C19 C20 110.78(11)
C18 C19 H19A 109.5
C20 C19 H19A 109.5
C18 C19 H19B 109.5
C20 C19 H19B 109.5
H19A C19 H19B 108.1
C21 C20 C19 112.16(12)
C21 C20 H20A 109.2
C19 C20 H20A 109.2
C21 C20 H20B 109.2
C19 C20 H20B 109.2
H20A C20 H20B 107.9
C20 C21 C16 110.93(11)
C20 C21 H21A 109.5
C16 C21 H21A 109.5
C20 C21 H21B 109.5
C16 C21 H21B 109.5
H21A C21 H21B 108.0
C27 C22 C23 110.11(10)
C27 C22 P1 114.28(9)
C23 C22 P1 110.20(9)
C27 C22 H22 107.3
C23 C22 H22 107.3
P1 C22 H22 107.3
C24 C23 C22 110.77(11)
C24 C23 H23A 109.5
C22 C23 H23A 109.5
C24 C23 H23B 109.5
C22 C23 H23B 109.5
H23A C23 H23B 108.1
C25 C24 C23 111.23(11)
C25 C24 H24A 109.4
C23 C24 H24A 109.4
C25 C24 H24B 109.4
C23 C24 H24B 109.4
H24A C24 H24B 108.0
C26 C25 C24 111.12(11)
C26 C25 H25A 109.4
C24 C25 H25A 109.4
C26 C25 H25B 109.4
C24 C25 H25B 109.4
H25A C25 H25B 108.0
C25 C26 C27 111.78(11)
C25 C26 H26A 109.3
C27 C26 H26A 109.3
C25 C26 H26B 109.3
C27 C26 H26B 109.3
H26A C26 H26B 107.9
C26 C27 C22 110.22(10)
C26 C27 H27A 109.6
C22 C27 H27A 109.6
C26 C27 H27B 109.6
C22 C27 H27B 109.6
H27A C27 H27B 108.1
H2A O2 H2A' 112.3

loop_
_geom_bond_atom_site_label_1
_geom_bond_atom_site_label_2
_geom_bond_distance
P1 O1 1.4981(10)
P1 C15 1.8186(12)
P1 C22 1.8189(13)
P1 C16 1.8257(13)
N1 C1 1.3748(16)
N1 C15 1.3969(15)
N1 C14 1.4583(16)
C1 C2 1.4014(16)
C1 C6 1.4049(17)
C2 C3 1.3768(19)
C2 H2 0.9500
C3 C4 1.406(2)
C3 H3 0.9500
C4 C5 1.3810(18)
C4 H4 0.9500
C5 C6 1.4013(17)
C5 H5 0.9500
C6 C7 1.4316(16)
C7 C15 1.3874(17)
C7 C8 1.4805(16)
C8 C13 1.3953(17)
C8 C9 1.3987(17)
C9 C10 1.3925(18)
C9 H9 0.9500
C10 C11 1.385(2)
C10 H10 0.9500
C11 C12 1.3861(19)
C11 H11 0.9500
C12 C13 1.3881(18)
C12 H12 0.9500
C13 H13 0.9500
C14 H14A 0.9800
C14 H14B 0.9800
C14 H14C 0.9800
C16 C21 1.5356(17)
C16 C17 1.5391(16)
C16 H16 1.0000
C17 C18 1.5291(18)
C17 H17A 0.9900
C17 H17B 0.9900
C18 C19 1.5266(19)
C18 H18A 0.9900
C18 H18B 0.9900
C19 C20 1.5284(19)
C19 H19A 0.9900
C19 H19B 0.9900
C20 C21 1.5273(19)
C20 H20A 0.9900
C20 H20B 0.9900
C21 H21A 0.9900
C21 H21B 0.9900
C22 C27 1.5322(16)
C22 C23 1.5387(17)
C22 H22 1.0000
C23 C24 1.527(2)
C23 H23A 0.9900
C23 H23B 0.9900
C24 C25 1.5215(19)
C24 H24A 0.9900
C24 H24B 0.9900
C25 C26 1.5214(19)
C25 H25A 0.9900
C25 H25B 0.9900
C26 C27 1.5277(18)
C26 H26A 0.9900
C26 H26B 0.9900
C27 H27A 0.9900
C27 H27B 0.9900
O2 H2A 0.9022
O2 H2A' 0.9073

loop_
_geom_hbond_atom_site_label_D
_geom_hbond_atom_site_label_H
_geom_hbond_atom_site_label_A
_geom_hbond_distance_DH
_geom_hbond_distance_HA
_geom_hbond_distance_DA
_geom_hbond_angle_DHA
_geom_hbond_site_symmetry_A
O2 H2A O1 0.90 2.05 2.8356(15) 144.6 3_445
O2 H2A' O1 0.91 1.94 2.8356(15) 170.2 4_646

loop_
_geom_torsion_atom_site_label_1
_geom_torsion_atom_site_label_2
_geom_torsion_atom_site_label_3
_geom_torsion_atom_site_label_4
_geom_torsion
C15 N1 C1 C2 -178.39(12)
C14 N1 C1 C2 3.0(2)
C15 N1 C1 C6 0.91(13)
C14 N1 C1 C6 -177.74(11)
N1 C1 C2 C3 -179.89(12)
C6 C1 C2 C3 0.88(18)
C1 C2 C3 C4 0.43(19)
C2 C3 C4 C5 -0.6(2)
C3 C4 C5 C6 -0.45(18)
C4 C5 C6 C1 1.72(17)
C4 C5 C6 C7 -177.26(12)
N1 C1 C6 C5 178.65(10)
C2 C1 C6 C5 -1.98(18)
N1 C1 C6 C7 -2.14(13)
C2 C1 C6 C7 177.23(11)
C5 C6 C7 C15 -178.38(13)
C1 C6 C7 C15 2.56(13)
C5 C6 C7 C8 3.7(2)
C1 C6 C7 C8 -175.38(11)
C15 C7 C8 C13 122.00(14)
C6 C7 C8 C13 -60.56(16)
C15 C7 C8 C9 -60.48(18)
C6 C7 C8 C9 116.96(13)
C13 C8 C9 C10 -2.56(17)
C7 C8 C9 C10 179.89(11)
C8 C9 C10 C11 1.07(19)
C9 C10 C11 C12 0.7(2)
C10 C11 C12 C13 -1.0(2)
C11 C12 C13 C8 -0.6(2)
C9 C8 C13 C12 2.31(18)
C7 C8 C13 C12 179.92(11)
C6 C7 C15 N1 -2.03(13)
C8 C7 C15 N1 175.73(11)
C6 C7 C15 P1 170.84(9)
C8 C7 C15 P1 -11.41(19)
C1 N1 C15 C7 0.72(13)
C14 N1 C15 C7 179.27(12)
C1 N1 C15 P1 -172.62(9)
C14 N1 C15 P1 5.93(18)
O1 P1 C15 C7 -158.48(11)
C22 P1 C15 C7 -36.28(12)
C16 P1 C15 C7 76.86(12)
O1 P1 C15 N1 13.47(12)
C22 P1 C15 N1 135.67(10)
C16 P1 C15 N1 -111.19(10)
O1 P1 C16 C21 -86.54(10)
C15 P1 C16 C21 38.00(10)
C22 P1 C16 C21 147.05(9)
O1 P1 C16 C17 36.15(11)
C15 P1 C16 C17 160.70(9)
C22 P1 C16 C17 -90.25(10)
C21 C16 C17 C18 -59.76(14)
P1 C16 C17 C18 175.68(9)
C16 C17 C18 C19 58.58(15)
C17 C18 C19 C20 -54.45(17)
C18 C19 C20 C21 52.97(18)
C19 C20 C21 C16 -55.87(17)
C17 C16 C21 C20 58.56(15)
P1 C16 C21 C20 -176.95(10)
O1 P1 C22 C27 -67.90(10)
C15 P1 C22 C27 170.23(9)
C16 P1 C22 C27 58.34(10)
O1 P1 C22 C23 56.71(10)
C15 P1 C22 C23 -65.17(10)
C16 P1 C22 C23 -177.06(8)
C27 C22 C23 C24 -57.46(14)
P1 C22 C23 C24 175.58(9)
C22 C23 C24 C25 56.39(16)
C23 C24 C25 C26 -55.07(17)
C24 C25 C26 C27 55.46(16)
C25 C26 C27 C22 -56.66(15)
C23 C22 C27 C26 57.22(14)
P1 C22 C27 C26 -178.13(9)
